data_2235894
loop_
_publ_author_name
'Fun, Hoong-Kun'
'Quah, Ching Kheng'
'Nayak, Prakash S.'
'Narayana, B.'
'Sarojini, B. K.'

_publ_section_title
;
 1-(2,4-Difluorophenyl)thiourea
;
_journal_coeditor_code KJ2208
_journal_issue 8
_journal_name_full 'Acta Crystallographica Section E'
_journal_page_first o2460
_journal_paper_doi 10.1107/S1600536812031625
_journal_volume 68
_journal_year 2012
_chemical_formula_iupac 'C7 H6 F2 N2 S'
_chemical_formula_moiety 'C7 H6 F2 N2 S'
_chemical_formula_sum 'C7 H6 F2 N2 S'
_chemical_formula_weight 188.20
_chemical_name_systematic
;
1-(2,4-Difluorophenyl)thiourea
;
_space_group_IT_number 14
_symmetry_cell_setting monoclinic
_symmetry_space_group_name_Hall '-P 2ybc'
_symmetry_space_group_name_H-M 'P 1 21/c 1'
_atom_sites_solution_hydrogens geom
_atom_sites_solution_primary direct
_atom_sites_solution_secondary difmap
_audit_creation_method SHELXL-97
_cell_angle_alpha 90.00
_cell_angle_beta 100.464(2)
_cell_angle_gamma 90.00
_cell_formula_units_Z 8
_cell_length_a 6.4260(7)
_cell_length_b 36.908(4)
_cell_length_c 6.6821(7)
_cell_measurement_reflns_used 5197
_cell_measurement_temperature 100
_cell_measurement_theta_max 31.97
_cell_measurement_theta_min 3.15
_cell_volume 1558.4(3)
_computing_cell_refinement 'SAINT (Bruker, 2009)'
_computing_data_collection 'APEX2 (Bruker, 2009)'
_computing_data_reduction 'SAINT (Bruker, 2009)'
_computing_molecular_graphics 'SHELXTL (Sheldrick, 2008)'
_computing_publication_material 'SHELXTL (Sheldrick, 2008) and PLATON (Spek, 2009)'
_computing_structure_refinement 'SHELXTL (Sheldrick, 2008)'
_computing_structure_solution 'SHELXTL (Sheldrick, 2008)'
_diffrn_ambient_temperature 100
_diffrn_measured_fraction_theta_full 0.993
_diffrn_measured_fraction_theta_max 0.993
_diffrn_measurement_device_type
;
Bruker SMART APEXII DUO CCD area-detector
;
_diffrn_measurement_method '\f and \w scans'
_diffrn_radiation_monochromator graphite
_diffrn_radiation_source 'fine-focus sealed tube'
_diffrn_radiation_type MoK\a
_diffrn_radiation_wavelength 0.71073
_diffrn_reflns_av_R_equivalents 0.0314
_diffrn_reflns_av_sigmaI/netI 0.0295
_diffrn_reflns_limit_h_max 8
_diffrn_reflns_limit_h_min -8
_diffrn_reflns_limit_k_max 47
_diffrn_reflns_limit_k_min -47
_diffrn_reflns_limit_l_max 8
_diffrn_reflns_limit_l_min -8
_diffrn_reflns_number 13654
_diffrn_reflns_theta_full 27.50
_diffrn_reflns_theta_max 27.50
_diffrn_reflns_theta_min 1.10
_diffrn_standards_number 0
_exptl_absorpt_coefficient_mu 0.389
_exptl_absorpt_correction_T_max 0.9673
_exptl_absorpt_correction_T_min 0.8735
_exptl_absorpt_correction_type multi-scan
_exptl_absorpt_process_details '(<i>SADABS</i>; Bruker, 2009)'
_exptl_crystal_colour colourless
_exptl_crystal_density_diffrn 1.604
_exptl_crystal_density_method 'not measured'
_exptl_crystal_description plate
_exptl_crystal_F_000 768
_exptl_crystal_size_max 0.357
_exptl_crystal_size_mid 0.136
_exptl_crystal_size_min 0.086
_refine_diff_density_max 0.546
_refine_diff_density_min -0.358
_refine_ls_extinction_method none
_refine_ls_goodness_of_fit_ref 1.062
_refine_ls_hydrogen_treatment mixed
_refine_ls_matrix_type full
_refine_ls_number_parameters 255
_refine_ls_number_reflns 3553
_refine_ls_number_restraints 4
_refine_ls_restrained_S_all 1.067
_refine_ls_R_factor_all 0.0407
_refine_ls_R_factor_gt 0.0325
_refine_ls_shift/su_max 0.001
_refine_ls_shift/su_mean 0.001
_refine_ls_structure_factor_coef Fsqd
_refine_ls_weighting_details 'calc w=1/[\s^2^(Fo^2^)+(0.0271P)^2^+1.0603P] where P=(Fo^2^+2Fc^2^)/3'
_refine_ls_weighting_scheme calc
_refine_ls_wR_factor_gt 0.0721
_refine_ls_wR_factor_ref 0.0774
_reflns_number_gt 3082
_reflns_number_total 3553
_reflns_threshold_expression I>2\s(I)
_cod_data_source_file kj2208.cif
_cod_data_source_block I
_cod_original_sg_symbol_H-M 'P 21/c'
_cod_database_code 2235894
_cod_database_fobs_code 2235894

loop_
_symmetry_equiv_pos_as_xyz
'x, y, z'
'-x, y+1/2, -z+1/2'
'-x, -y, -z'
'x, -y-1/2, z-1/2'

loop_
_atom_site_type_symbol
_atom_site_label
_atom_site_fract_x
_atom_site_fract_y
_atom_site_fract_z
_atom_site_U_iso_or_equiv
_atom_site_adp_type
_atom_site_calc_flag
_atom_site_refinement_flags
_atom_site_occupancy
_atom_site_symmetry_multiplicity
_atom_site_disorder_assembly
_atom_site_disorder_group
F F1A 0.9955(3) 0.14057(5) 0.6462(3) 0.0235(5) Uani d P 0.572(3) 1 A 1
F F1AX 0.4561(4) 0.21131(7) 0.3297(4) 0.0259(7) Uani d P 0.428(3) 1 A 2
F F2A 1.13116(19) 0.26104(3) 0.46796(18) 0.0356(3) Uani d . 1 1 A .
S S1A 0.59786(6) 0.167502(10) 0.91274(6) 0.01619(10) Uani d . 1 1 . .
N N1A 0.5812(2) 0.14793(4) 0.5240(2) 0.0209(3) Uani d . 1 1 . .
N N2A 0.4287(3) 0.10890(4) 0.7173(3) 0.0227(3) Uani d . 1 1 . .
C C1A 0.9376(3) 0.17296(5) 0.5676(3) 0.0223(4) Uani d . 1 1 . .
H H1AA 0.9899 0.1505 0.6251 0.027 Uiso calc PR 0.428(3) 1 A 2
C C2A 1.0788(3) 0.20077(5) 0.5578(3) 0.0240(4) Uani d . 1 1 A .
H H2AA 1.2258 0.1980 0.6090 0.029 Uiso calc R 1 1 . .
C C3A 0.9968(3) 0.23273(5) 0.4704(3) 0.0227(4) Uani d . 1 1 . .
C C4A 0.7859(3) 0.23758(5) 0.3885(3) 0.0221(4) Uani d . 1 1 A .
H H4AA 0.7357 0.2597 0.3246 0.027 Uiso calc R 1 1 . .
C C5A 0.6497(3) 0.20898(5) 0.4030(3) 0.0207(4) Uani d . 1 1 . .
H H5AA 0.5035 0.2116 0.3475 0.025 Uiso calc PR 0.572(3) 1 A 1
C C6A 0.7219(3) 0.17666(4) 0.4967(3) 0.0193(3) Uani d . 1 1 A .
C C7A 0.5343(2) 0.13960(4) 0.7068(3) 0.0167(3) Uani d . 1 1 . .
F F1B -0.1368(2) 0.05450(3) -0.13223(17) 0.0289(3) Uani d P 0.909(2) 1 B 1
F F1BX -0.1259(12) 0.0838(3) 0.5203(17) 0.0289(3) Uani d PD 0.091(2) 1 B 2
F F2B -0.33235(18) -0.03440(3) 0.29943(18) 0.0313(3) Uani d . 1 1 B .
S S1B 0.32399(6) 0.086866(11) 0.19944(6) 0.01690(10) Uani d . 1 1 . .
N N1B -0.0833(2) 0.10552(4) 0.1680(2) 0.0178(3) Uani d . 1 1 . .
N N2B 0.1372(3) 0.15004(4) 0.0948(2) 0.0204(3) Uani d . 1 1 . .
C C1B -0.1715(2) 0.04402(5) 0.0510(3) 0.0195(3) Uani d D 1 1 . .
H H1BA -0.1484 0.0513 -0.0796 0.023 Uiso calc PR 0.091(2) 1 B 2
C C2B -0.2367(2) 0.00890(5) 0.0765(3) 0.0207(3) Uani d D 1 1 B .
H H2BA -0.2598 -0.0080 -0.0327 0.025 Uiso calc R 1 1 . .
C C3B -0.2663(2) -0.00024(4) 0.2694(3) 0.0201(3) Uani d D 1 1 . .
C C4B -0.2367(3) 0.02342(5) 0.4308(3) 0.0226(4) Uani d D 1 1 B .
H H4BA -0.2606 0.0161 0.5610 0.027 Uiso calc R 1 1 . .
C C5B -0.1706(3) 0.05838(5) 0.3979(3) 0.0205(3) Uani d D 1 1 . .
H H5BA -0.1474 0.0752 0.5074 0.025 Uiso calc PR 0.909(2) 1 B 1
C C6B -0.1382(2) 0.06909(4) 0.2074(3) 0.0163(3) Uani d D 1 1 B .
C C7B 0.1138(3) 0.11572(4) 0.1495(2) 0.0157(3) Uani d . 1 1 . .
H H1NA 0.538(3) 0.1354(5) 0.429(3) 0.018(5) Uiso d . 1 1 . .
H H2NA 0.390(3) 0.0967(6) 0.617(4) 0.026(6) Uiso d . 1 1 . .
H H3NA 0.396(3) 0.1029(5) 0.831(3) 0.020(5) Uiso d . 1 1 . .
H H1NB -0.190(3) 0.1202(6) 0.124(3) 0.024(5) Uiso d . 1 1 . .
H H2NB 0.028(3) 0.1640(6) 0.052(3) 0.026(5) Uiso d . 1 1 . .
H H3NB 0.249(4) 0.1570(6) 0.067(3) 0.025(6) Uiso d . 1 1 . .

loop_
_atom_site_aniso_label
_atom_site_aniso_U_11
_atom_site_aniso_U_22
_atom_site_aniso_U_33
_atom_site_aniso_U_12
_atom_site_aniso_U_13
_atom_site_aniso_U_23
F1A 0.0242(9) 0.0180(9) 0.0258(10) 0.0068(7) -0.0019(7) 0.0057(7)
F1AX 0.0195(12) 0.0277(14) 0.0287(14) 0.0035(9) 0.0000(10) 0.0036(11)
F2A 0.0395(6) 0.0311(6) 0.0365(7) -0.0152(5) 0.0080(5) 0.0054(5)
S1A 0.01840(19) 0.01375(19) 0.0162(2) -0.00093(14) 0.00254(15) -0.00129(15)
N1A 0.0306(8) 0.0157(7) 0.0157(7) -0.0058(6) 0.0022(6) -0.0030(6)
N2A 0.0322(8) 0.0169(7) 0.0195(8) -0.0079(6) 0.0057(7) -0.0034(6)
C1A 0.0331(9) 0.0172(8) 0.0179(8) 0.0043(7) 0.0081(7) 0.0019(7)
C2A 0.0246(9) 0.0289(9) 0.0195(9) 0.0003(7) 0.0072(7) 0.0013(7)
C3A 0.0323(9) 0.0200(8) 0.0180(8) -0.0069(7) 0.0101(7) -0.0009(7)
C4A 0.0350(9) 0.0161(8) 0.0162(8) 0.0014(7) 0.0070(7) 0.0025(7)
C5A 0.0277(9) 0.0205(8) 0.0136(8) 0.0010(7) 0.0025(7) -0.0015(7)
C6A 0.0297(9) 0.0151(8) 0.0137(8) -0.0027(6) 0.0060(7) -0.0024(6)
C7A 0.0167(7) 0.0144(7) 0.0180(8) 0.0028(6) 0.0006(6) -0.0005(6)
F1B 0.0454(7) 0.0278(6) 0.0145(6) -0.0080(5) 0.0084(5) -0.0017(5)
F1BX 0.0454(7) 0.0278(6) 0.0145(6) -0.0080(5) 0.0084(5) -0.0017(5)
F2B 0.0443(7) 0.0172(5) 0.0334(6) -0.0111(5) 0.0098(5) 0.0002(5)
S1B 0.01641(18) 0.01577(19) 0.0178(2) 0.00075(14) 0.00125(15) -0.00053(16)
N1B 0.0161(7) 0.0138(7) 0.0231(7) 0.0012(5) 0.0029(6) 0.0021(6)
N2B 0.0190(7) 0.0161(7) 0.0265(8) 0.0003(6) 0.0053(6) 0.0039(6)
C1B 0.0200(8) 0.0221(8) 0.0171(8) -0.0005(6) 0.0050(6) 0.0015(7)
C2B 0.0230(8) 0.0189(8) 0.0205(8) -0.0031(6) 0.0044(7) -0.0052(7)
C3B 0.0203(8) 0.0143(8) 0.0255(9) -0.0026(6) 0.0034(7) 0.0014(7)
C4B 0.0285(9) 0.0215(9) 0.0176(8) -0.0020(7) 0.0034(7) 0.0022(7)
C5B 0.0236(8) 0.0185(8) 0.0181(8) 0.0002(6) 0.0003(7) -0.0028(7)
C6B 0.0125(7) 0.0137(7) 0.0224(9) 0.0004(6) 0.0020(6) 0.0002(6)
C7B 0.0197(8) 0.0166(8) 0.0104(7) -0.0011(6) 0.0020(6) -0.0022(6)

loop_
_atom_type_symbol
_atom_type_description
_atom_type_scat_dispersion_real
_atom_type_scat_dispersion_imag
_atom_type_scat_source
C C 0.0033 0.0016 'International Tables Vol C Tables 4.2.6.8 and 6.1.1.4'
H H 0.0000 0.0000 'International Tables Vol C Tables 4.2.6.8 and 6.1.1.4'
N N 0.0061 0.0033 'International Tables Vol C Tables 4.2.6.8 and 6.1.1.4'
F F 0.0171 0.0103 'International Tables Vol C Tables 4.2.6.8 and 6.1.1.4'
S S 0.1246 0.1234 'International Tables Vol C Tables 4.2.6.8 and 6.1.1.4'

loop_
_geom_angle_atom_site_label_1
_geom_angle_atom_site_label_2
_geom_angle_atom_site_label_3
_geom_angle
C7A N1A C6A 122.52(15)
C7A N1A H1NA 119.4(15)
C6A N1A H1NA 117.9(15)
C7A N2A H2NA 121.1(16)
C7A N2A H3NA 118.6(14)
H2NA N2A H3NA 120(2)
F1A C1A C2A 123.22(18)
F1A C1A C6A 114.43(17)
C2A C1A C6A 122.35(16)
C2A C1A H1AA 118.8
C6A C1A H1AA 118.8
C3A C2A C1A 116.96(17)
C3A C2A H2AA 121.5
C1A C2A H2AA 121.5
F2A C3A C2A 117.99(16)
F2A C3A C4A 118.49(16)
C2A C3A C4A 123.51(17)
C3A C4A C5A 117.47(16)
C3A C4A H4AA 121.3
C5A C4A H4AA 121.3
F1AX C5A C4A 120.96(19)
F1AX C5A C6A 117.52(19)
C4A C5A C6A 121.52(17)
C4A C5A H5AA 119.2
C6A C5A H5AA 119.2
C5A C6A C1A 118.07(16)
C5A C6A N1A 121.93(16)
C1A C6A N1A 120.00(15)
N2A C7A N1A 116.32(16)
N2A C7A S1A 121.39(14)
N1A C7A S1A 122.25(13)
C7B N1B C6B 123.25(14)
C7B N1B H1NB 118.8(14)
C6B N1B H1NB 116.1(13)
C7B N2B H2NB 121.6(14)
C7B N2B H3NB 120.5(15)
H2NB N2B H3NB 115(2)
F1B C1B C2B 119.17(15)
F1B C1B C6B 117.95(15)
C2B C1B C6B 122.88(16)
C2B C1B H1BA 118.6
C6B C1B H1BA 118.6
C3B C2B C1B 116.17(16)
C3B C2B H2BA 121.9
C1B C2B H2BA 121.9
F2B C3B C4B 118.46(16)
F2B C3B C2B 117.77(15)
C4B C3B C2B 123.76(16)
C3B C4B C5B 117.95(16)
C3B C4B H4BA 121.0
C5B C4B H4BA 121.0
F1BX C5B C6B 109.6(6)
F1BX C5B C4B 129.6(6)
C6B C5B C4B 120.84(16)
C6B C5B H5BA 119.6
C4B C5B H5BA 119.6
C1B C6B C5B 118.40(15)
C1B C6B N1B 120.01(15)
C5B C6B N1B 121.51(15)
N2B C7B N1B 116.42(15)
N2B C7B S1B 121.45(13)
N1B C7B S1B 122.11(12)

loop_
_geom_bond_atom_site_label_1
_geom_bond_atom_site_label_2
_geom_bond_distance
F1A C1A 1.331(2)
F1AX C5A 1.254(3)
F2A C3A 1.3572(19)
S1A C7A 1.7079(17)
N1A C7A 1.346(2)
N1A C6A 1.427(2)
N1A H1NA 0.79(2)
N2A C7A 1.329(2)
N2A H2NA 0.81(2)
N2A H3NA 0.85(2)
C1A C2A 1.379(3)
C1A C6A 1.387(3)
C1A H1AA 0.9500
C2A C3A 1.377(3)
C2A H2AA 0.9500
C3A C4A 1.379(3)
C4A C5A 1.386(2)
C4A H4AA 0.9500
C5A C6A 1.387(2)
C5A H5AA 0.9500
F1B C1B 1.341(2)
F1BX C5B 1.242(12)
F2B C3B 1.3567(19)
S1B C7B 1.7049(16)
N1B C7B 1.348(2)
N1B C6B 1.427(2)
N1B H1NB 0.88(2)
N2B C7B 1.334(2)
N2B H2NB 0.88(2)
N2B H3NB 0.82(2)
C1B C2B 1.382(2)
C1B C6B 1.383(2)
C1B H1BA 0.9500
C2B C3B 1.378(3)
C2B H2BA 0.9500
C3B C4B 1.374(2)
C4B C5B 1.389(2)
C4B H4BA 0.9500
C5B C6B 1.384(2)
C5B H5BA 0.9500

loop_
_geom_hbond_atom_site_label_D
_geom_hbond_atom_site_label_H
_geom_hbond_atom_site_label_A
_geom_hbond_site_symmetry_A
_geom_hbond_distance_DH
_geom_hbond_distance_HA
_geom_hbond_distance_DA
_geom_hbond_angle_DHA
_geom_hbond_publ_flag
N1A H1NA S1B . 0.794(19) 2.586(19) 3.3485(15) 161.7(19) yes
N2A H2NA S1B . 0.81(2) 2.77(3) 3.499(2) 151(2) yes
N2A H3NA S1B 1_556 0.85(2) 2.65(2) 3.504(2) 175.2(16) yes
N1B H1NB S1A 1_454 0.88(2) 2.49(2) 3.3273(15) 158.9(17) yes
N2B H2NB S1A 1_454 0.88(2) 2.76(2) 3.5179(19) 146.4(18) yes
N2B H3NB S1A 1_554 0.82(3) 2.66(3) 3.4592(19) 167(2) yes
C4B H4BA F1B 1_556 0.9500 2.5000 3.094(2) 121.00 yes
C5B H5BA F1B 1_556 0.9500 2.5200 3.111(2) 121.00 yes

loop_
_geom_torsion_atom_site_label_1
_geom_torsion_atom_site_label_2
_geom_torsion_atom_site_label_3
_geom_torsion_atom_site_label_4
_geom_torsion
F1A C1A C2A C3A 179.30(18)
C6A C1A C2A C3A -1.0(3)
C1A C2A C3A F2A 176.87(16)
C1A C2A C3A C4A -2.1(3)
F2A C3A C4A C5A -176.43(15)
C2A C3A C4A C5A 2.5(3)
C3A C4A C5A F1AX -179.1(2)
C3A C4A C5A C6A 0.2(3)
F1AX C5A C6A C1A 176.2(2)
C4A C5A C6A C1A -3.1(3)
F1AX C5A C6A N1A -4.8(3)
C4A C5A C6A N1A 175.88(16)
F1A C1A C6A C5A -176.79(16)
C2A C1A C6A C5A 3.5(3)
F1A C1A C6A N1A 4.3(2)
C2A C1A C6A N1A -175.43(16)
C7A N1A C6A C5A -107.0(2)
C7A N1A C6A C1A 71.9(2)
C6A N1A C7A N2A -169.70(16)
C6A N1A C7A S1A 12.6(2)
F1B C1B C2B C3B 179.05(14)
C6B C1B C2B C3B -0.44(14)
C1B C2B C3B F2B 179.36(14)
C1B C2B C3B C4B 0.66(15)
F2B C3B C4B C5B -179.51(14)
C2B C3B C4B C5B -0.8(2)
C3B C4B C5B F1BX -176.9(4)
C3B C4B C5B C6B 0.7(2)
F1B C1B C6B C5B -179.09(14)
C2B C1B C6B C5B 0.4(2)
F1B C1B C6B N1B 4.3(2)
C2B C1B C6B N1B -176.21(13)
F1BX C5B C6B C1B 177.5(4)
C4B C5B C6B C1B -0.6(2)
F1BX C5B C6B N1B -5.9(4)
C4B C5B C6B N1B 176.01(15)
C7B N1B C6B C1B -79.0(2)
C7B N1B C6B C5B 104.47(19)
C6B N1B C7B N2B 174.25(15)
C6B N1B C7B S1B -7.4(2)
